data_1543400
loop_
_publ_author_name
'Pusch, Stefan'
'Schollmeyer, Dieter'
'Opatz, Till'

_publ_section_title
;
 A Light-Induced Vinylogous Nazarov-Type Cyclization.
;
_journal_issue 13
_journal_name_full 'Organic letters'
_journal_page_first 3043
_journal_page_last 3045
_journal_paper_doi 10.1021/acs.orglett.6b01449
_journal_volume 18
_journal_year 2016
_chemical_formula_moiety 'C15 H15 N O'
_chemical_formula_sum 'C15 H15 N O'
_chemical_formula_weight 225.28
_space_group_crystal_system orthorhombic
_space_group_IT_number 61
_space_group_name_Hall '-P 2ac 2ab'
_space_group_name_H-M_alt 'P b c a'
_symmetry_space_group_name_Hall '-P 2ac 2ab'
_symmetry_space_group_name_H-M 'P b c a'
_atom_sites_solution_hydrogens geom
_audit_creation_method SHELXL-2014/7
_cell_angle_alpha 90
_cell_angle_beta 90
_cell_angle_gamma 90
_cell_formula_units_Z 8
_cell_length_a 9.7259(10)
_cell_length_b 12.0868(8)
_cell_length_c 19.6834(16)
_cell_measurement_reflns_used 7004
_cell_measurement_temperature 120(2)
_cell_measurement_theta_max 28.21
_cell_measurement_theta_min 2.88
_cell_volume 2313.9(3)
_computing_cell_refinement 'STOE X-AREA'
_computing_data_collection 'STOE X-AREA'
_computing_data_reduction 'STOE X-RED'
_computing_structure_refinement 'SHELXL-2014/7 (Sheldrick, 2014)'
_computing_structure_solution SIR-2004
_diffrn_ambient_temperature 120(2)
_diffrn_detector 'image plate (34 cm diameter)'
_diffrn_detector_area_resol_mean 6.67
_diffrn_detector_type STOE
_diffrn_measured_fraction_theta_full 0.999
_diffrn_measured_fraction_theta_max 0.995
_diffrn_measurement_details ' 86 frames, detector distance = 70 mm'
_diffrn_measurement_device '2-circle goniometer'
_diffrn_measurement_device_type 'STOE IPDS 2T'
_diffrn_measurement_method 'rotation method'
_diffrn_radiation_type MoK\a
_diffrn_radiation_wavelength 0.71073
_diffrn_reflns_av_R_equivalents 0.0413
_diffrn_reflns_av_unetI/netI 0.0539
_diffrn_reflns_Laue_measured_fraction_full 0.999
_diffrn_reflns_Laue_measured_fraction_max 0.995
_diffrn_reflns_limit_h_max 11
_diffrn_reflns_limit_h_min -12
_diffrn_reflns_limit_k_max 13
_diffrn_reflns_limit_k_min -15
_diffrn_reflns_limit_l_max 21
_diffrn_reflns_limit_l_min -26
_diffrn_reflns_number 7465
_diffrn_reflns_point_group_measured_fraction_full 0.999
_diffrn_reflns_point_group_measured_fraction_max 0.995
_diffrn_reflns_theta_full 25.242
_diffrn_reflns_theta_max 28.115
_diffrn_reflns_theta_min 2.881
_diffrn_source 'sealed X-ray tube, 12 x 0.4 mm long-fine focus'
_exptl_absorpt_coefficient_mu 0.081
_exptl_absorpt_correction_type none
_exptl_crystal_colour colourless
_exptl_crystal_density_diffrn 1.293
_exptl_crystal_description plate
_exptl_crystal_F_000 960
_exptl_crystal_size_max 0.310
_exptl_crystal_size_mid 0.300
_exptl_crystal_size_min 0.060
_refine_diff_density_max 0.305
_refine_diff_density_min -0.271
_refine_diff_density_rms 0.084
_refine_ls_extinction_method none
_refine_ls_goodness_of_fit_ref 0.983
_refine_ls_hydrogen_treatment constr
_refine_ls_matrix_type full
_refine_ls_number_parameters 154
_refine_ls_number_reflns 2811
_refine_ls_number_restraints 0
_refine_ls_restrained_S_all 0.983
_refine_ls_R_factor_all 0.0874
_refine_ls_R_factor_gt 0.0476
_refine_ls_shift/su_max 0.000
_refine_ls_shift/su_mean 0.000
_refine_ls_structure_factor_coef Fsqd
_refine_ls_weighting_details 'w=1/[\s^2^(Fo^2^)+(0.0601P)^2^] where P=(Fo^2^+2Fc^2^)/3'
_refine_ls_weighting_scheme calc
_refine_ls_wR_factor_gt 0.1039
_refine_ls_wR_factor_ref 0.1183
_reflns_Friedel_coverage 0.000
_reflns_number_gt 1795
_reflns_number_total 2811
_reflns_threshold_expression 'I > 2\s(I)'
_cod_data_source_file ol6b01449_si_007.cif
_cod_data_source_block sp499f1
_cod_depositor_comments 'Adding full bibliography for 1543399--1543404.cif.'
_cod_database_code 1543400
_shelx_shelxl_version_number 2014/7
_shelx_space_group_comment
;
The symmetry employed for this shelxl refinement is uniquely defined
by the following loop, which should always be used as a source of
symmetry information in preference to the above space-group names.
They are only intended as comments.
;
_shelx_estimated_absorpt_t_min 0.975
_shelx_estimated_absorpt_t_max 0.995

loop_
_space_group_symop_operation_xyz
'x, y, z'
'-x+1/2, -y, z+1/2'
'-x, y+1/2, -z+1/2'
'x+1/2, -y+1/2, -z'
'-x, -y, -z'
'x-1/2, y, -z-1/2'
'x, -y-1/2, z-1/2'
'-x-1/2, y-1/2, z'

loop_
_atom_site_label
_atom_site_type_symbol
_atom_site_fract_x
_atom_site_fract_y
_atom_site_fract_z
_atom_site_U_iso_or_equiv
_atom_site_adp_type
_atom_site_occupancy
_atom_site_site_symmetry_order
_atom_site_calc_flag
_atom_site_refinement_flags_posn
_atom_site_refinement_flags_adp
C1 C 0.30945(17) 0.56395(14) 0.37445(8) 0.0186(4) Uani 1 1 d . .
H1 H 0.2637 0.5215 0.3372 0.022 Uiso 1 1 calc R U
C2 C 0.42275(18) 0.64251(13) 0.35147(8) 0.0186(3) Uani 1 1 d . .
C3 C 0.36069(17) 0.74558(14) 0.32196(9) 0.0218(4) Uani 1 1 d . .
H3 H 0.4087 0.8005 0.2922 0.026 Uiso 1 1 calc R U
C4 C 0.21084(17) 0.73672(14) 0.33229(8) 0.0214(4) Uani 1 1 d . .
C5 C 0.23375(17) 0.67039(14) 0.39681(8) 0.0192(3) Uani 1 1 d . .
C6 C 0.13491(18) 0.66768(15) 0.45539(9) 0.0238(4) Uani 1 1 d . .
H6A H 0.0441 0.6419 0.4391 0.029 Uiso 1 1 calc R U
H6B H 0.1234 0.7435 0.4735 0.029 Uiso 1 1 calc R U
C7 C 0.1845(2) 0.59138(15) 0.51235(8) 0.0248(4) Uani 1 1 d . .
H7A H 0.2613 0.6275 0.5368 0.030 Uiso 1 1 calc R U
H7B H 0.1087 0.5796 0.5451 0.030 Uiso 1 1 calc R U
C8 C 0.2327(2) 0.47954(15) 0.48522(9) 0.0265(4) Uani 1 1 d . .
H8A H 0.2621 0.4321 0.5235 0.032 Uiso 1 1 calc R U
H8B H 0.1557 0.4422 0.4617 0.032 Uiso 1 1 calc R U
C9 C 0.35216(19) 0.49519(14) 0.43600(8) 0.0232(4) Uani 1 1 d . .
H9A H 0.3852 0.4219 0.4205 0.028 Uiso 1 1 calc R U
H9B H 0.4289 0.5326 0.4597 0.028 Uiso 1 1 calc R U
N10 N 0.37945(15) 0.73268(12) 0.39966(7) 0.0207(3) Uani 1 1 d . .
O11 O 0.11196(13) 0.78277(11) 0.30839(6) 0.0264(3) Uani 1 1 d . .
C12 C 0.57000(18) 0.61649(14) 0.34053(8) 0.0195(4) Uani 1 1 d . .
C13 C 0.66980(18) 0.69622(14) 0.35348(8) 0.0217(4) Uani 1 1 d . .
H13 H 0.6432 0.7669 0.3701 0.026 Uiso 1 1 calc R U
C14 C 0.80724(18) 0.67345(16) 0.34243(9) 0.0255(4) Uani 1 1 d . .
H14 H 0.8748 0.7284 0.3511 0.031 Uiso 1 1 calc R U
C15 C 0.84646(18) 0.56998(16) 0.31853(9) 0.0262(4) Uani 1 1 d . .
H15 H 0.9409 0.5542 0.3108 0.031 Uiso 1 1 calc R U
C16 C 0.74793(19) 0.48982(16) 0.30601(9) 0.0262(4) Uani 1 1 d . .
H16 H 0.7749 0.4191 0.2896 0.031 Uiso 1 1 calc R U
C17 C 0.60970(18) 0.51253(14) 0.31733(8) 0.0222(4) Uani 1 1 d . .
H17 H 0.5424 0.4571 0.3092 0.027 Uiso 1 1 calc R U

loop_
_atom_site_aniso_label
_atom_site_aniso_U_11
_atom_site_aniso_U_22
_atom_site_aniso_U_33
_atom_site_aniso_U_23
_atom_site_aniso_U_13
_atom_site_aniso_U_12
C1 0.0210(8) 0.0172(8) 0.0175(8) -0.0011(6) -0.0002(6) 0.0000(7)
C2 0.0208(8) 0.0163(8) 0.0186(7) -0.0009(6) -0.0007(6) -0.0002(7)
C3 0.0226(8) 0.0194(8) 0.0236(8) 0.0057(7) 0.0009(7) 0.0019(7)
C4 0.0227(8) 0.0189(8) 0.0227(8) 0.0011(7) 0.0003(7) 0.0013(7)
C5 0.0187(8) 0.0175(8) 0.0214(8) 0.0006(7) -0.0008(6) -0.0010(7)
C6 0.0238(9) 0.0228(9) 0.0247(9) 0.0013(7) 0.0042(7) 0.0012(8)
C7 0.0299(10) 0.0253(9) 0.0193(8) 0.0021(7) 0.0034(7) 0.0007(8)
C8 0.0354(10) 0.0208(9) 0.0234(9) 0.0059(7) 0.0041(8) -0.0007(8)
C9 0.0292(9) 0.0189(8) 0.0214(8) 0.0017(6) 0.0010(7) 0.0018(8)
N10 0.0212(7) 0.0174(7) 0.0236(7) -0.0003(6) 0.0009(6) -0.0003(6)
O11 0.0232(6) 0.0273(7) 0.0287(6) 0.0060(5) -0.0013(5) 0.0038(5)
C12 0.0211(9) 0.0197(8) 0.0176(8) 0.0028(6) -0.0020(6) 0.0011(7)
C13 0.0234(9) 0.0203(9) 0.0215(8) 0.0008(6) -0.0001(7) -0.0005(7)
C14 0.0214(9) 0.0305(10) 0.0245(8) 0.0042(7) -0.0012(7) -0.0054(8)
C15 0.0208(9) 0.0365(11) 0.0214(9) 0.0046(7) 0.0020(7) 0.0043(8)
C16 0.0309(9) 0.0262(9) 0.0214(8) 0.0005(7) 0.0022(7) 0.0085(8)
C17 0.0264(9) 0.0190(8) 0.0211(8) -0.0008(6) -0.0004(7) 0.0003(7)

loop_
_atom_type_symbol
_atom_type_description
_atom_type_scat_dispersion_real
_atom_type_scat_dispersion_imag
_atom_type_scat_source
C C 0.0033 0.0016 'International Tables Vol C Tables 4.2.6.8 and 6.1.1.4'
H H 0.0000 0.0000 'International Tables Vol C Tables 4.2.6.8 and 6.1.1.4'
N N 0.0061 0.0033 'International Tables Vol C Tables 4.2.6.8 and 6.1.1.4'
O O 0.0106 0.0060 'International Tables Vol C Tables 4.2.6.8 and 6.1.1.4'

loop_
_geom_angle_atom_site_label_1
_geom_angle_atom_site_label_2
_geom_angle_atom_site_label_3
_geom_angle
C2 C1 C9 112.22(14)
C2 C1 C5 84.86(12)
C9 C1 C5 110.89(13)
C2 C1 H1 115.1
C9 C1 H1 115.1
C5 C1 H1 115.1
C12 C2 C3 120.55(14)
C12 C2 N10 121.05(14)
C3 C2 N10 61.99(10)
C12 C2 C1 127.59(14)
C3 C2 C1 109.96(14)
N10 C2 C1 93.55(12)
C4 C3 C2 106.47(14)
C4 C3 N10 88.45(12)
C2 C3 N10 59.12(10)
C4 C3 H3 126.1
C2 C3 H3 126.1
N10 C3 H3 126.1
O11 C4 C3 134.43(16)
O11 C4 C5 133.36(16)
C3 C4 C5 90.50(13)
C6 C5 C4 124.05(15)
C6 C5 C1 120.35(14)
C4 C5 C1 105.73(13)
C6 C5 N10 123.26(14)
C4 C5 N10 84.90(12)
C1 C5 N10 88.85(12)
C5 C6 C7 111.96(15)
C5 C6 H6A 109.2
C7 C6 H6A 109.2
C5 C6 H6B 109.2
C7 C6 H6B 109.2
H6A C6 H6B 107.9
C8 C7 C6 111.97(14)
C8 C7 H7A 109.2
C6 C7 H7A 109.2
C8 C7 H7B 109.2
C6 C7 H7B 109.2
H7A C7 H7B 107.9
C9 C8 C7 110.25(15)
C9 C8 H8A 109.6
C7 C8 H8A 109.6
C9 C8 H8B 109.6
C7 C8 H8B 109.6
H8A C8 H8B 108.1
C8 C9 C1 111.38(15)
C8 C9 H9A 109.4
C1 C9 H9A 109.4
C8 C9 H9B 109.4
C1 C9 H9B 109.4
H9A C9 H9B 108.0
C2 N10 C3 58.89(10)
C2 N10 C5 83.42(11)
C3 N10 C5 84.77(11)
C13 C12 C17 119.47(16)
C13 C12 C2 120.04(15)
C17 C12 C2 120.49(15)
C14 C13 C12 120.53(17)
C14 C13 H13 119.7
C12 C13 H13 119.7
C13 C14 C15 119.87(17)
C13 C14 H14 120.1
C15 C14 H14 120.1
C16 C15 C14 120.00(17)
C16 C15 H15 120.0
C14 C15 H15 120.0
C15 C16 C17 120.17(17)
C15 C16 H16 119.9
C17 C16 H16 119.9
C16 C17 C12 119.95(17)
C16 C17 H17 120.0
C12 C17 H17 120.0

loop_
_geom_bond_atom_site_label_1
_geom_bond_atom_site_label_2
_geom_bond_distance
C1 C2 1.523(2)
C1 C9 1.527(2)
C1 C5 1.546(2)
C1 H1 1.0000
C2 C12 1.482(2)
C2 C3 1.501(2)
C2 N10 1.505(2)
C3 C4 1.475(2)
C3 N10 1.548(2)
C3 H3 1.0000
C4 O11 1.207(2)
C4 C5 1.518(2)
C5 C6 1.501(2)
C5 N10 1.606(2)
C6 C7 1.530(2)
C6 H6A 0.9900
C6 H6B 0.9900
C7 C8 1.527(3)
C7 H7A 0.9900
C7 H7B 0.9900
C8 C9 1.525(2)
C8 H8A 0.9900
C8 H8B 0.9900
C9 H9A 0.9900
C9 H9B 0.9900
C12 C13 1.391(2)
C12 C17 1.392(2)
C13 C14 1.382(3)
C13 H13 0.9500
C14 C15 1.389(3)
C14 H14 0.9500
C15 C16 1.385(3)
C15 H15 0.9500
C16 C17 1.390(3)
C16 H16 0.9500
C17 H17 0.9500

loop_
_geom_torsion_atom_site_label_1
_geom_torsion_atom_site_label_2
_geom_torsion_atom_site_label_3
_geom_torsion_atom_site_label_4
_geom_torsion
C9 C1 C2 C12 47.7(2)
C5 C1 C2 C12 158.19(16)
C9 C1 C2 C3 -148.15(14)
C5 C1 C2 C3 -37.66(14)
C9 C1 C2 N10 -86.71(15)
C5 C1 C2 N10 23.78(12)
C12 C2 C3 C4 170.74(14)
N10 C2 C3 C4 -77.89(14)
C1 C2 C3 C4 5.30(18)
C12 C2 C3 N10 -111.37(16)
C1 C2 C3 N10 83.19(14)
C2 C3 C4 O11 -163.21(19)
N10 C3 C4 O11 139.7(2)
C2 C3 C4 C5 30.84(15)
N10 C3 C4 C5 -26.24(12)
O11 C4 C5 C6 -13.7(3)
C3 C4 C5 C6 152.51(17)
O11 C4 C5 C1 131.8(2)
C3 C4 C5 C1 -62.02(15)
O11 C4 C5 N10 -140.9(2)
C3 C4 C5 N10 25.33(12)
C2 C1 C5 C6 -150.77(16)
C9 C1 C5 C6 -38.9(2)
C2 C1 C5 C4 62.20(14)
C9 C1 C5 C4 174.05(14)
C2 C1 C5 N10 -22.16(11)
C9 C1 C5 N10 89.68(14)
C4 C5 C6 C7 178.62(15)
C1 C5 C6 C7 37.8(2)
N10 C5 C6 C7 -73.0(2)
C5 C6 C7 C8 -47.1(2)
C6 C7 C8 C9 60.4(2)
C7 C8 C9 C1 -61.71(19)
C2 C1 C9 C8 142.02(15)
C5 C1 C9 C8 49.02(19)
C12 C2 N10 C3 110.60(17)
C1 C2 N10 C3 -110.75(13)
C12 C2 N10 C5 -161.55(15)
C3 C2 N10 C5 87.84(11)
C1 C2 N10 C5 -22.91(11)
C4 C3 N10 C2 110.29(14)
C4 C3 N10 C5 24.83(12)
C2 C3 N10 C5 -85.46(12)
C6 C5 N10 C2 148.76(16)
C4 C5 N10 C2 -83.39(12)
C1 C5 N10 C2 22.51(11)
C6 C5 N10 C3 -152.03(16)
C4 C5 N10 C3 -24.17(12)
C1 C5 N10 C3 81.73(11)
C3 C2 C12 C13 50.1(2)
N10 C2 C12 C13 -23.5(2)
C1 C2 C12 C13 -147.20(16)
C3 C2 C12 C17 -129.89(17)
N10 C2 C12 C17 156.44(15)
C1 C2 C12 C17 32.8(2)
C17 C12 C13 C14 1.1(2)
C2 C12 C13 C14 -178.96(15)
C12 C13 C14 C15 -0.4(3)
C13 C14 C15 C16 -0.2(3)
C14 C15 C16 C17 0.0(3)
C15 C16 C17 C12 0.8(3)
C13 C12 C17 C16 -1.3(2)
C2 C12 C17 C16 178.76(15)
